data_4320874
loop_
_publ_author_name
'Yun-Ling Liu'
'Guang-Shan Zhu'
'Jie-Sheng Chen'
'Li-Yan Na'
'Jia Hua'
'Wen-Qin Pang'
'Ru-Ren Xu'

_publ_section_title
;
 Synthesis and Structural Characterization of a New Open-Framework Tin(II)
 Phosphate: [Sn4(PO4)3]-.0.5[C4N2H12]2+
;
_journal_name_full 'Inorganic Chemistry'
_journal_page_first 1820
_journal_page_last 1822
_journal_paper_doi 10.1021/ic991241e
_journal_volume 39
_journal_year 2000
_chemical_formula_sum 'C2 H6 N O12 P3 Sn4'
_chemical_formula_weight 803.75
_chemical_name_systematic
; 
 ? 
;
_space_group_IT_number 14
_symmetry_cell_setting monoclinic
_symmetry_space_group_name_Hall '-P 2ybc'
_symmetry_space_group_name_H-M 'P 1 21/c 1'
_atom_sites_solution_hydrogens geom
_atom_sites_solution_primary direct
_atom_sites_solution_secondary difmap
_audit_creation_method SHELXL-97
_cell_angle_alpha 90.00
_cell_angle_beta 103.341(13)
_cell_angle_gamma 90.00
_cell_formula_units_Z 4
_cell_length_a 7.0884(16)
_cell_length_b 23.336(4)
_cell_length_c 9.0429(18)
_cell_measurement_reflns_used 137
_cell_measurement_temperature 293(2)
_cell_measurement_theta_max 23.24
_cell_measurement_theta_min 2.3
_cell_volume 1455.5(5)
_computing_cell_refinement 'Bruker SMART '
_computing_data_collection 'Bruker SMART '
_computing_data_reduction 'Bruker SAINT'
_computing_molecular_graphics SHELXP-97
_computing_publication_material SHELXTL
_computing_structure_refinement 'SHELXL-97 (Sheldrick, 1997)'
_computing_structure_solution 'SHELXS-97 (Sheldrick, 1990)'
_diffrn_ambient_temperature 293(2)
_diffrn_measured_fraction_theta_full 0.960
_diffrn_measured_fraction_theta_max 0.960
_diffrn_measurement_device_type 'CCD area detector'
_diffrn_measurement_method 'phi and omega scans'
_diffrn_radiation_monochromator graphite
_diffrn_radiation_source 'fine-focus sealed tube'
_diffrn_radiation_type MoK\a
_diffrn_radiation_wavelength 0.71073
_diffrn_reflns_av_R_equivalents 0.0657
_diffrn_reflns_av_sigmaI/netI 0.0539
_diffrn_reflns_limit_h_max 5
_diffrn_reflns_limit_h_min -7
_diffrn_reflns_limit_k_max 19
_diffrn_reflns_limit_k_min -25
_diffrn_reflns_limit_l_max 9
_diffrn_reflns_limit_l_min -6
_diffrn_reflns_number 2921
_diffrn_reflns_theta_full 23.24
_diffrn_reflns_theta_max 23.24
_diffrn_reflns_theta_min 3.42
_exptl_absorpt_coefficient_mu 7.175
_exptl_absorpt_correction_type empirical
_exptl_crystal_colour colorless
_exptl_crystal_density_diffrn 3.668
_exptl_crystal_density_method 'not measured'
_exptl_crystal_description prism
_exptl_crystal_F_000 1464
_exptl_crystal_size_max 0.16
_exptl_crystal_size_mid 0.06
_exptl_crystal_size_min 0.04
_refine_diff_density_max 0.991
_refine_diff_density_min -1.256
_refine_diff_density_rms 0.212
_refine_ls_extinction_method none
_refine_ls_goodness_of_fit_ref 1.021
_refine_ls_hydrogen_treatment mixed
_refine_ls_matrix_type full
_refine_ls_number_parameters 199
_refine_ls_number_reflns 1997
_refine_ls_number_restraints 0
_refine_ls_restrained_S_all 1.021
_refine_ls_R_factor_all 0.0346
_refine_ls_R_factor_gt 0.0289
_refine_ls_shift/su_max 0.001
_refine_ls_shift/su_mean 0.000
_refine_ls_structure_factor_coef Fsqd
_refine_ls_weighting_details 'calc w=1/[\s^2^(Fo^2^)+(0.0366P)^2^+0.0000P] where P=(Fo^2^+2Fc^2^)/3'
_refine_ls_weighting_scheme calc
_refine_ls_wR_factor_gt 0.0678
_refine_ls_wR_factor_ref 0.0698
_reflns_number_gt 1750
_reflns_number_total 1997
_reflns_threshold_expression >2sigma(I)
_cod_data_source_file ic991241e.cif
_cod_data_source_block '[Sn4(PO4)3]-.0.5[C4N2H12]2+'
_cod_database_code 4320874

loop_
_symmetry_equiv_pos_as_xyz
'x, y, z'
'-x, y+1/2, -z+1/2'
'-x, -y, -z'
'x, -y-1/2, z-1/2'

loop_
_atom_site_label
_atom_site_type_symbol
_atom_site_fract_x
_atom_site_fract_y
_atom_site_fract_z
_atom_site_U_iso_or_equiv
_atom_site_adp_type
_atom_site_occupancy
_atom_site_symmetry_multiplicity
_atom_site_calc_flag
_atom_site_refinement_flags
_atom_site_disorder_assembly
_atom_site_disorder_group
Sn1 Sn 0.23910(7) 0.24205(2) 0.40660(6) 0.01966(17) Uani 1 1 d . . .
Sn2 Sn 0.24365(8) 0.42215(3) 0.06401(6) 0.02081(17) Uani 1 1 d . . .
Sn3 Sn 0.35586(8) 0.66684(2) 0.25768(6) 0.01965(17) Uani 1 1 d . . .
Sn4 Sn 0.20392(8) 0.85196(2) 0.23694(6) 0.01813(17) Uani 1 1 d . . .
P1 P 0.4168(3) 0.36945(9) 0.4044(2) 0.0166(4) Uani 1 1 d . . .
P2 P 0.2314(3) 0.56163(9) 0.0160(2) 0.0172(5) Uani 1 1 d . . .
P3 P 0.0844(3) 0.74503(9) 0.4154(2) 0.0165(4) Uani 1 1 d . . .
O1 O 0.2712(8) 0.3310(2) 0.4585(6) 0.0228(13) Uani 1 1 d . . .
O2 O 0.3149(8) 0.4200(2) 0.3081(6) 0.0261(13) Uani 1 1 d . . .
O3 O 0.3314(8) 0.5072(3) 0.0895(6) 0.0319(15) Uani 1 1 d . . .
O4 O 0.0375(7) 0.5485(2) -0.0971(6) 0.0213(12) Uani 1 1 d . . .
O5 O 0.3626(7) 0.5937(2) -0.0678(6) 0.0225(13) Uani 1 1 d . . .
O6 O 0.1849(8) 0.6000(2) 0.1442(6) 0.0241(13) Uani 1 1 d . . .
O7 O 0.4409(7) 0.6058(2) 0.4557(5) 0.0198(12) Uani 1 1 d . . .
O8 O 0.1264(8) 0.6844(2) 0.3652(6) 0.0214(12) Uani 1 1 d . . .
O9 O 0.0656(7) 0.7447(2) 0.5822(5) 0.0200(12) Uani 1 1 d . . .
O10 O -0.1142(7) 0.7667(2) 0.3233(5) 0.0211(13) Uani 1 1 d . . .
O11 O 0.2486(7) 0.7858(2) 0.3998(6) 0.0227(13) Uani 1 1 d . . .
O12 O 0.4777(8) 0.8330(2) 0.1925(5) 0.0222(13) Uani 1 1 d . . .
N1 N 0.1495(11) 0.5198(3) 0.4308(8) 0.037(2) Uani 1 1 d . . .
H1A H 0.2409 0.5460 0.4257 0.080 Uiso 1 1 calc . . .
H1B H 0.1526 0.4926 0.3608 0.080 Uiso 1 1 calc . . .
C2 C -0.0409(14) 0.5473(4) 0.3967(10) 0.035(2) Uani 1 1 d . . .
H2A H -0.0699 0.5614 0.2931 0.080 Uiso 1 1 calc . . .
H2B H -0.0392 0.5797 0.4640 0.080 Uiso 1 1 calc . . .
C1 C 0.1938(14) 0.4934(4) 0.5844(10) 0.036(2) Uani 1 1 d . . .
H1C H 0.3168 0.4734 0.6006 0.080 Uiso 1 1 calc . . .
H1D H 0.2062 0.5234 0.6604 0.080 Uiso 1 1 calc . . .

loop_
_atom_site_aniso_label
_atom_site_aniso_U_11
_atom_site_aniso_U_22
_atom_site_aniso_U_33
_atom_site_aniso_U_23
_atom_site_aniso_U_13
_atom_site_aniso_U_12
Sn1 0.0200(3) 0.0191(3) 0.0191(3) 0.0012(2) 0.0030(2) 0.0028(2)
Sn2 0.0235(3) 0.0194(3) 0.0169(3) -0.0013(2) -0.0005(2) 0.0017(2)
Sn3 0.0200(3) 0.0206(3) 0.0182(3) 0.0004(2) 0.0042(2) -0.0025(2)
Sn4 0.0195(3) 0.0152(3) 0.0192(3) 0.0016(2) 0.0035(2) 0.0001(2)
P1 0.0179(10) 0.0167(12) 0.0141(10) 0.0006(8) 0.0013(8) 0.0003(9)
P2 0.0183(10) 0.0136(11) 0.0178(11) 0.0022(8) 0.0006(8) 0.0012(9)
P3 0.0185(10) 0.0173(11) 0.0137(11) 0.0003(8) 0.0033(8) 0.0001(9)
O1 0.025(3) 0.021(3) 0.023(3) -0.003(2) 0.008(2) -0.003(3)
O2 0.032(3) 0.025(3) 0.016(3) 0.003(2) -0.004(2) 0.007(3)
O3 0.025(3) 0.025(4) 0.041(4) 0.013(3) -0.002(3) 0.000(3)
O4 0.017(3) 0.026(3) 0.019(3) -0.003(2) 0.002(2) -0.004(3)
O5 0.016(3) 0.026(3) 0.024(3) 0.009(2) 0.001(2) 0.001(3)
O6 0.026(3) 0.023(3) 0.023(3) -0.011(3) 0.005(2) -0.009(3)
O7 0.022(3) 0.013(3) 0.021(3) 0.001(2) -0.003(2) -0.004(2)
O8 0.023(3) 0.017(3) 0.024(3) -0.002(2) 0.005(2) 0.003(3)
O9 0.022(3) 0.022(3) 0.015(3) 0.003(2) 0.003(2) 0.000(3)
O10 0.021(3) 0.024(3) 0.016(3) 0.000(2) 0.000(2) 0.006(3)
O11 0.027(3) 0.019(3) 0.022(3) 0.005(2) 0.003(2) -0.010(3)
O12 0.024(3) 0.026(3) 0.017(3) 0.006(2) 0.005(2) 0.001(3)
N1 0.045(5) 0.024(5) 0.050(5) -0.004(4) 0.027(4) -0.008(4)
C2 0.047(6) 0.027(6) 0.032(5) 0.003(4) 0.009(4) 0.001(5)
C1 0.050(6) 0.017(5) 0.037(5) -0.006(4) 0.005(4) -0.003(5)

loop_
_atom_type_symbol
_atom_type_description
_atom_type_scat_dispersion_real
_atom_type_scat_dispersion_imag
_atom_type_scat_source
C C 0.0033 0.0016 'International Tables Vol C Tables 4.2.6.8 and 6.1.1.4'
H H 0.0000 0.0000 'International Tables Vol C Tables 4.2.6.8 and 6.1.1.4'
N N 0.0061 0.0033 'International Tables Vol C Tables 4.2.6.8 and 6.1.1.4'
O O 0.0106 0.0060 'International Tables Vol C Tables 4.2.6.8 and 6.1.1.4'
P P 0.1023 0.0942 'International Tables Vol C Tables 4.2.6.8 and 6.1.1.4'
Sn Sn -0.6537 1.4246 'International Tables Vol C Tables 4.2.6.8 and 6.1.1.4'

loop_
_geom_angle_atom_site_label_1
_geom_angle_atom_site_label_2
_geom_angle_atom_site_label_3
_geom_angle
_geom_angle_site_symmetry_1
_geom_angle_site_symmetry_3
_geom_angle_publ_flag
O1 Sn1 O10 87.2(2) . 2_545 ?
O1 Sn1 O9 84.8(2) . 3_566 ?
O10 Sn1 O9 79.47(19) 2_545 3_566 ?
O3 Sn2 O2 85.1(2) . . ?
O3 Sn2 O4 86.8(2) . 3_565 ?
O2 Sn2 O4 82.7(2) . 3_565 ?
O6 Sn3 O8 87.1(2) . . ?
O6 Sn3 O7 86.4(2) . . ?
O8 Sn3 O7 81.41(19) . . ?
O11 Sn4 O12 89.0(2) . . ?
O11 Sn4 O5 84.1(2) . 4_576 ?
O12 Sn4 O5 87.27(19) . 4_576 ?
O1 P1 O12 108.1(3) . 2_645 ?
O1 P1 O7 108.7(3) . 3_666 ?
O12 P1 O7 111.4(3) 2_645 3_666 ?
O1 P1 O2 111.5(3) . . ?
O12 P1 O2 109.1(3) 2_645 . ?
O7 P1 O2 108.1(3) 3_666 . ?
O5 P2 O3 110.4(3) . . ?
O5 P2 O4 108.6(3) . . ?
O3 P2 O4 112.1(3) . . ?
O5 P2 O6 110.2(3) . . ?
O3 P2 O6 108.1(3) . . ?
O4 P2 O6 107.4(3) . . ?
O11 P3 O8 110.0(3) . . ?
O11 P3 O9 109.3(3) . . ?
O8 P3 O9 110.5(3) . . ?
O11 P3 O10 111.3(3) . . ?
O8 P3 O10 110.9(3) . . ?
O9 P3 O10 104.7(3) . . ?
P1 O1 Sn1 123.2(3) . . ?
P1 O2 Sn2 124.5(3) . . ?
P2 O3 Sn2 130.4(3) . . ?
P2 O4 Sn2 123.1(3) . 3_565 ?
P2 O5 Sn4 114.5(3) . 4_575 ?
P2 O6 Sn3 126.5(3) . . ?
P1 O7 Sn3 114.8(3) 3_666 . ?
P3 O8 Sn3 122.4(3) . . ?
P3 O9 Sn1 110.5(3) . 3_566 ?
P3 O10 Sn1 123.7(3) . 2 ?
P3 O11 Sn4 121.6(3) . . ?
P1 O12 Sn4 125.6(3) 2_655 . ?
C2 N1 C1 111.4(7) . . ?
C2 N1 H1A 109.4 . . ?
C1 N1 H1A 109.4 . . ?
C2 N1 H1B 109.4 . . ?
C1 N1 H1B 109.4 . . ?
H1A N1 H1B 108.0 . . ?
N1 C2 C1 111.1(8) . 3_566 ?
N1 C2 H2A 109.4 . . ?
C1 C2 H2A 109.4 3_566 . ?
N1 C2 H2B 109.4 . . ?
C1 C2 H2B 109.4 3_566 . ?
H2A C2 H2B 108.0 . . ?
C2 C1 N1 111.8(7) 3_566 . ?
C2 C1 H1C 109.3 3_566 . ?
N1 C1 H1C 109.3 . . ?
C2 C1 H1D 109.3 3_566 . ?
N1 C1 H1D 109.3 . . ?
H1C C1 H1D 107.9 . . ?

loop_
_geom_bond_atom_site_label_1
_geom_bond_atom_site_label_2
_geom_bond_distance
_geom_bond_site_symmetry_2
_geom_bond_publ_flag
Sn1 O1 2.128(6) . ?
Sn1 O10 2.142(5) 2_545 ?
Sn1 O9 2.207(5) 3_566 ?
Sn2 O3 2.077(6) . ?
Sn2 O2 2.148(5) . ?
Sn2 O4 2.192(5) 3_565 ?
Sn3 O6 2.093(5) . ?
Sn3 O8 2.118(5) . ?
Sn3 O7 2.259(5) . ?
Sn4 O11 2.106(5) . ?
Sn4 O12 2.117(5) . ?
Sn4 O5 2.253(5) 4_576 ?
P1 O1 1.532(6) . ?
P1 O12 1.534(5) 2_645 ?
P1 O7 1.538(5) 3_666 ?
P1 O2 1.543(6) . ?
P2 O5 1.525(6) . ?
P2 O3 1.529(6) . ?
P2 O4 1.543(5) . ?
P2 O6 1.558(6) . ?
P3 O11 1.535(6) . ?
P3 O8 1.537(6) . ?
P3 O9 1.545(5) . ?
P3 O10 1.546(5) . ?
O4 Sn2 2.192(5) 3_565 ?
O5 Sn4 2.253(5) 4_575 ?
O7 P1 1.538(5) 3_666 ?
O9 Sn1 2.207(5) 3_566 ?
O10 Sn1 2.142(5) 2 ?
O12 P1 1.534(5) 2_655 ?
N1 C2 1.461(12) . ?
N1 C1 1.485(12) . ?
N1 H1A 0.9000 . ?
N1 H1B 0.9000 . ?
C2 C1 1.480(13) 3_566 ?
C2 H2A 0.9700 . ?
C2 H2B 0.9700 . ?
C1 C2 1.480(13) 3_566 ?
C1 H1C 0.9700 . ?
C1 H1D 0.9700 . ?

loop_
_geom_hbond_atom_site_label_D
_geom_hbond_atom_site_label_H
_geom_hbond_atom_site_label_A
_geom_hbond_distance_DH
_geom_hbond_distance_HA
_geom_hbond_distance_DA
_geom_hbond_angle_DHA
_geom_hbond_site_symmetry_A
N1 H1A O7 0.90 1.96 2.851(9) 169.0 .
N1 H1B O2 0.90 2.16 2.938(10) 143.9 .
